data_4115849
loop_
_publ_author_name
'Jonathan Clayden'
'Madeleine Helliwell'
'Jennifer H. Pink'
'Neil Westlund'

_publ_section_title
;
 Stereospecificity and Stereoselectivity in Electrophilic Substitution
 Reactions of Non-\a-Heterosubstituted Organolithiums and Stannanes: A
 Rotationally Restricted Amide as an Internal Stereochemical Marker
;
_journal_name_full 'Journal of the American Chemical Society'
_journal_page_first 12449
_journal_page_last 12457
_journal_paper_doi 10.1021/ja0112590
_journal_volume 123
_journal_year 2001
_chemical_formula_moiety 'C21 H29 N O '
_chemical_formula_sum 'C21 H29 N O'
_chemical_formula_weight 311.47
_space_group_IT_number 14
_symmetry_cell_setting monoclinic
_symmetry_Int_Tables_number 14
_symmetry_space_group_name_Hall '-P 2yn'
_symmetry_space_group_name_H-M 'P 1 21/n 1'
_audit_creation_date 1997-02-07
_audit_creation_method 'by teXsan v1.7'
_audit_update_record ?
_cell_angle_alpha 90
_cell_angle_beta 92.61(3)
_cell_angle_gamma 90
_cell_formula_units_Z 4
_cell_length_a 7.638(4)
_cell_length_b 13.286(4)
_cell_length_c 18.879(3)
_cell_measurement_reflns_used 25
_cell_measurement_temperature 292.2
_cell_measurement_theta_max 9.9
_cell_measurement_theta_min 7.7
_cell_volume 1913.8(12)
_computing_cell_refinement 'MSC/AFC Diffractometer Control'
_computing_data_collection 'MSC/AFC Diffractometer Control'
_computing_data_reduction 'teXsan (MSC, 1995)'
_computing_publication_material 'teXsan (MSC, 1995)'
_computing_structure_refinement 'teXsan (MSC, 1995)'
_computing_structure_solution 'SHELXS86 (Sheldrick, 1985)'
_diffrn_ambient_temperature 292.2
_diffrn_measurement_device 'Rigaku AFC5R'
_diffrn_measurement_method \w
_diffrn_orient_matrix_UB_11 0.02818
_diffrn_orient_matrix_UB_12 -0.07275
_diffrn_orient_matrix_UB_13 0.00791
_diffrn_orient_matrix_UB_21 -0.00077
_diffrn_orient_matrix_UB_22 0.01065
_diffrn_orient_matrix_UB_23 0.05242
_diffrn_orient_matrix_UB_31 -0.12799
_diffrn_orient_matrix_UB_32 -0.01608
_diffrn_orient_matrix_UB_33 -0.00105
_diffrn_radiation_detector 'scintillation counter'
_diffrn_radiation_monochromator graphite
_diffrn_radiation_source 'Rigaku rotating anode'
_diffrn_radiation_type 'Mo K\a'
_diffrn_radiation_wavelength 0.7107
_diffrn_reflns_av_R_equivalents 0.01618
_diffrn_reflns_av_sigmaI/netI 0.090
_diffrn_reflns_limit_h_max 9
_diffrn_reflns_limit_h_min 0
_diffrn_reflns_limit_k_max 15
_diffrn_reflns_limit_k_min 0
_diffrn_reflns_limit_l_max 22
_diffrn_reflns_limit_l_min -22
_diffrn_reflns_number 3845
_diffrn_reflns_reduction_process 'Lp corrections applied'
_diffrn_reflns_theta_max 25.05
_diffrn_reflns_theta_min 1.08
_diffrn_standards_decay_% 0.82
_diffrn_standards_interval_count 150
_diffrn_standards_number 3
_exptl_absorpt_coefficient_mu 0.061
_exptl_absorpt_correction_T_max 1.000
_exptl_absorpt_correction_T_min 0.914
_exptl_absorpt_correction_type psi-scan
_exptl_crystal_colour clear
_exptl_crystal_density_diffrn 1.081
_exptl_crystal_description prismatic
_exptl_crystal_F_000 680.00
_exptl_crystal_size_max 0.45
_exptl_crystal_size_mid 0.30
_exptl_crystal_size_min 0.10
_refine_diff_density_max 0.40
_refine_diff_density_min -0.37
_refine_ls_extinction_method none
_refine_ls_goodness_of_fit_all 2.316
_refine_ls_goodness_of_fit_obs 2.855
_refine_ls_hydrogen_treatment noref
_refine_ls_matrix_type full
_refine_ls_number_constraints 0
_refine_ls_number_parameters 208
_refine_ls_number_reflns 1995
_refine_ls_number_restraints 0
_refine_ls_R_factor_all 0.1203
_refine_ls_R_factor_obs 0.0643
_refine_ls_shift/esd_max 0.0000
_refine_ls_shift/esd_mean 0.0000
_refine_ls_structure_factor_coef F
_refine_ls_weighting_details 'w = 1/[\s^2^(Fo) +0.00001|Fo|^2^]'
_refine_ls_weighting_scheme calc
_refine_ls_wR_factor_all 0.0546
_refine_ls_wR_factor_obs 0.0504
_reflns_number_observed 1995
_reflns_number_total 3562
_reflns_observed_criterion >3.00\s(I)
_cod_data_source_file ja0112590_1.cif
_cod_data_source_block S550
_cod_depositor_comments
;
 Removing strange text fragments ('<bigger><bigger>' and '</bigger></bigger>')
 from the GEOM_TORSION loop.

 Antanas Vaitkus,
 2018-08-08

 Renaming the _geom_torsion_site_symmetry_4 data item to _geom_torsion.
 The initial data name misassignment was cause by the incorrect data name
 order in the loop and the removal of data items containing only unknown
 ('?') or inapplicable ('.') values.

 Antanas Vaitkus,
 2018-08-08

The following automatic conversions were performed:

'_refine_ls_weighting_scheme' value 'w = 1/[\s^2^(Fo)
+0.00001|Fo|^2^]' was changed to 'calc'. New tag
'_refine_ls_weighting_details' was created. The value of the new tag
was set to 'w = 1/[\s^2^(Fo) +0.00001|Fo|^2^]'.

Automatic conversion script
Id: cif_fix_values 3143 2015-03-26 13:38:13Z robertas 
;
_cod_original_cell_volume 1913(1)
_cod_original_sg_symbol_H-M 'P 21/n '
_cod_original_formula_sum 'C21 H29 N O '
_cod_database_code 4115849

loop_
_symmetry_equiv_pos_as_xyz
'   +x,   +y,   +z'
1/2-x,1/2+y,1/2-z
'   -x,   -y,   -z'
1/2+x,1/2-y,1/2+z

loop_
_atom_site_aniso_label
_atom_site_aniso_U_11
_atom_site_aniso_U_22
_atom_site_aniso_U_33
_atom_site_aniso_U_12
_atom_site_aniso_U_13
_atom_site_aniso_U_23
O1 0.050(2) 0.048(2) 0.071(2) -0.008(1) -0.011(1) -0.007(1)
N1 0.044(2) 0.035(2) 0.053(2) 0.001(1) -0.001(1) -0.003(1)
C1 0.032(2) 0.040(2) 0.049(2) -0.002(2) -0.001(2) -0.004(2)
C2 0.044(2) 0.040(2) 0.058(3) 0.002(2) -0.008(2) -0.004(2)
C3 0.052(2) 0.045(2) 0.071(3) 0.005(2) -0.004(2) -0.002(2)
C4 0.045(2) 0.052(3) 0.088(3) 0.001(2) 0.005(2) -0.021(2)
C5 0.038(2) 0.064(3) 0.062(3) -0.008(2) 0.008(2) -0.017(2)
C6 0.062(3) 0.099(4) 0.071(3) -0.012(3) 0.017(2) -0.026(3)
C7 0.082(4) 0.119(5) 0.058(3) -0.023(3) 0.016(3) -0.013(3)
C8 0.082(3) 0.092(4) 0.062(3) -0.016(3) 0.008(3) 0.009(3)
C9 0.056(2) 0.071(3) 0.053(3) -0.015(2) 0.007(2) 0.000(2)
C10 0.036(2) 0.053(2) 0.054(2) -0.009(2) 0.002(2) -0.002(2)
C11 0.042(2) 0.039(2) 0.047(2) -0.004(2) -0.002(2) 0.008(2)
C12 0.041(2) 0.045(2) 0.074(3) -0.001(2) -0.004(2) -0.006(2)
C13 0.059(3) 0.085(3) 0.115(4) -0.025(2) 0.007(3) 0.007(3)
C14 0.064(3) 0.079(3) 0.083(3) -0.001(2) -0.021(2) -0.008(3)
C15 0.054(2) 0.045(2) 0.072(3) 0.008(2) 0.001(2) -0.004(2)
C16 0.128(4) 0.084(3) 0.073(3) 0.014(3) 0.016(3) -0.015(3)
C17 0.080(3) 0.042(2) 0.095(3) 0.008(2) -0.005(3) 0.002(2)
C18 0.096(3) 0.050(3) 0.057(3) 0.018(2) -0.008(2) 0.004(2)
C19 0.215(6) 0.063(3) 0.095(4) -0.002(4) 0.072(4) 0.021(3)
C20 0.204(7) 0.213(7) 0.051(3) 0.115(6) -0.049(4) -0.036(4)
C21 0.172(7) 0.261(10) 0.269(10) 0.097(7) -0.118(7) -0.149(8)

loop_
_atom_site_label
_atom_site_fract_x
_atom_site_fract_y
_atom_site_fract_z
_atom_site_U_iso_or_equiv
_atom_site_occupancy
_atom_site_thermal_displace_type
_atom_site_calc_flag
O1 0.4199(3) 0.0749(2) 0.1463(1) 0.0568(8) 1.000 Uani d
N1 0.7000(3) 0.1176(2) 0.1774(1) 0.0440(9) 1.000 Uani d
C1 0.4579(4) 0.2310(2) 0.2045(2) 0.040(1) 1.000 Uani d
C2 0.4353(4) 0.3146(2) 0.1632(2) 0.048(1) 1.000 Uani d
C3 0.3556(5) 0.4002(3) 0.1923(2) 0.056(1) 1.000 Uani d
C4 0.3083(4) 0.4030(3) 0.2604(2) 0.061(1) 1.000 Uani d
C5 0.3355(4) 0.3187(3) 0.3044(2) 0.055(1) 1.000 Uani d
C6 0.2915(5) 0.3197(4) 0.3764(2) 0.077(2) 1.000 Uani d
C7 0.3179(6) 0.2377(4) 0.4173(2) 0.086(2) 1.000 Uani d
C8 0.3854(6) 0.1495(4) 0.3897(2) 0.078(2) 1.000 Uani d
C9 0.4294(5) 0.1452(3) 0.3200(2) 0.060(1) 1.000 Uani d
C10 0.4074(4) 0.2304(3) 0.2761(2) 0.048(1) 1.000 Uani d
C11 0.5258(4) 0.1347(2) 0.1734(2) 0.043(1) 1.000 Uani d
C12 0.8258(4) 0.1896(3) 0.2104(2) 0.053(1) 1.000 Uani d
C13 0.9623(5) 0.2228(3) 0.1595(2) 0.087(2) 1.000 Uani d
C14 0.9105(5) 0.1490(3) 0.2786(2) 0.076(2) 1.000 Uani d
C15 0.7718(5) 0.0233(3) 0.1490(2) 0.057(1) 1.000 Uani d
C16 0.7446(6) 0.0178(3) 0.0687(2) 0.095(2) 1.000 Uani d
C17 0.7055(5) -0.0696(3) 0.1858(2) 0.073(1) 1.000 Uani d
C18 0.4908(6) 0.3188(3) 0.0877(2) 0.068(1) 1.000 Uani d
C19 0.6086(8) 0.4099(3) 0.0763(3) 0.122(2) 1.000 Uani d
C20 0.3273(9) 0.3141(5) 0.0368(3) 0.158(3) 1.000 Uani d
C21 0.3317(10) 0.2763(6) -0.0233(5) 0.238(4) 1.000 Uani d
H3 0.3346 0.4576 0.1631 0.068 1.000 Uiso c
H4 0.2565 0.4621 0.2785 0.074 1.000 Uiso c
H6 0.2428 0.3787 0.3960 0.092 1.000 Uiso c
H7 0.2902 0.2401 0.4658 0.104 1.000 Uiso c
H8 0.4010 0.0920 0.4191 0.094 1.000 Uiso c
H9 0.4748 0.0847 0.3013 0.072 1.000 Uiso c
H12 0.7612 0.2478 0.2224 0.064 1.000 Uiso c
H13a 1.0288 0.2767 0.1800 0.104 1.000 Uiso c
H13b 0.9057 0.2446 0.1164 0.104 1.000 Uiso c
H13c 1.0379 0.1680 0.1504 0.104 1.000 Uiso c
H14a 0.8223 0.1337 0.3108 0.091 1.000 Uiso c
H14b 0.9878 0.1981 0.2990 0.091 1.000 Uiso c
H14c 0.9744 0.0897 0.2687 0.091 1.000 Uiso c
H15 0.8949 0.0255 0.1588 0.068 1.000 Uiso c
H16a 0.6227 0.0149 0.0564 0.114 1.000 Uiso c
H16b 0.8003 -0.0408 0.0517 0.114 1.000 Uiso c
H16c 0.7938 0.0757 0.0479 0.114 1.000 Uiso c
H17a 0.7221 -0.0619 0.2356 0.087 1.000 Uiso c
H17b 0.5843 -0.0784 0.1738 0.087 1.000 Uiso c
H17c 0.7686 -0.1269 0.1709 0.087 1.000 Uiso c
H18 0.5584 0.2602 0.0798 0.082 1.000 Uiso c
H19a 0.5477 0.4697 0.0876 0.147 1.000 Uiso c
H19b 0.6395 0.4121 0.0281 0.147 1.000 Uiso c
H19c 0.7119 0.4044 0.1061 0.147 1.000 Uiso c
H20a 0.2894 0.3816 0.0300 0.189 1.000 Uiso c
H20b 0.2413 0.2776 0.0609 0.189 1.000 Uiso c
H21a 0.2160 0.2719 -0.0438 0.285 1.000 Uiso c
H21b 0.4010 0.3173 -0.0523 0.285 1.000 Uiso c
H21c 0.3814 0.2109 -0.0198 0.285 1.000 Uiso c

loop_
_atom_type_symbol
_atom_type_oxidation_number
_atom_type_number_in_cell
_atom_type_scat_dispersion_real
_atom_type_scat_dispersion_imag
_atom_type_scat_source
C 0 84 0.003 0.002
;International Tables for Crystallography

(1992, Vol. C, Tables 4.2.6.8 and 6.1.1.1)

;
H 0 116 0.000 0.000
;International Tables for Crystallography

(1992, Vol. C, Table 6.1.1.2)

;
N 0 4 0.006 0.003
;International Tables for Crystallography

(1992, Vol. C, Tables 4.2.6.8 and 6.1.1.1)

;
O 0 4 0.011 0.006
;International Tables for Crystallography

(1992, Vol. C, Tables 4.2.6.8 and 6.1.1.1)

;

loop_
_geom_angle_atom_site_label_1
_geom_angle_atom_site_label_2
_geom_angle_atom_site_label_3
_geom_angle
_geom_angle_publ_flag
C11 N1 C12 122.5(3) yes
C11 N1 C15 120.3(3) yes
C12 N1 C15 117.3(3) yes
C2 C1 C10 121.0(3) yes
C2 C1 C11 120.3(3) yes
C10 C1 C11 118.5(3) yes
C1 C2 C3 118.5(3) yes
C1 C2 C18 122.5(3) yes
C3 C2 C18 119.0(3) yes
C2 C3 C4 122.1(4) yes
C2 C3 H3 118.9 no
C4 C3 H3 118.9 no
C3 C4 C5 120.1(4) yes
C3 C4 H4 119.9 no
C5 C4 H4 119.9 no
C4 C5 C6 121.7(4) yes
C4 C5 C10 119.2(3) yes
C6 C5 C10 119.0(4) yes
C5 C6 C7 120.5(4) yes
C5 C6 H6 119.7 no
C7 C6 H6 119.7 no
C6 C7 C8 121.0(4) yes
C6 C7 H7 119.5 no
C8 C7 H7 119.5 no
C7 C8 C9 120.4(4) yes
C7 C8 H8 119.8 no
C9 C8 H8 119.8 no
C8 C9 C10 120.1(4) yes
C8 C9 H9 119.9 no
C10 C9 H9 119.9 no
C1 C10 C5 118.9(3) yes
C1 C10 C9 122.2(3) yes
C5 C10 C9 118.9(3) yes
O1 C11 N1 122.9(3) yes
O1 C11 C1 118.6(3) yes
N1 C11 C1 118.5(3) yes
N1 C12 C13 112.1(3) yes
N1 C12 C14 111.8(3) yes
N1 C12 H12 107.1 no
C13 C12 C14 111.3(3) yes
C13 C12 H12 107.1 no
C14 C12 H12 107.1 no
C12 C13 H13a 109.5 no
C12 C13 H13b 109.5 no
C12 C13 H13c 109.5 no
H13a C13 H13b 109.5 no
H13a C13 H13c 109.5 no
H13b C13 H13c 109.5 no
C12 C14 H14a 109.5 no
C12 C14 H14b 109.5 no
C12 C14 H14c 109.5 no
H14a C14 H14b 109.5 no
H14a C14 H14c 109.5 no
H14b C14 H14c 109.5 no
N1 C15 C16 111.5(3) yes
N1 C15 C17 112.7(3) yes
N1 C15 H15 106.5 no
C16 C15 C17 112.5(3) yes
C16 C15 H15 106.5 no
C17 C15 H15 106.5 no
C15 C16 H16a 109.5 no
C15 C16 H16b 109.5 no
C15 C16 H16c 109.5 no
H16a C16 H16b 109.5 no
H16a C16 H16c 109.5 no
H16b C16 H16c 109.5 no
C15 C17 H17a 109.5 no
C15 C17 H17b 109.5 no
C15 C17 H17c 109.5 no
H17a C17 H17b 109.5 no
H17a C17 H17c 109.5 no
H17b C17 H17c 109.5 no
C2 C18 C19 110.8(3) yes
C2 C18 C20 109.5(4) yes
C2 C18 H18 107.4 no
C19 C18 C20 114.1(4) yes
C19 C18 H18 107.4 no
C20 C18 H18 107.4 no
C18 C19 H19a 109.5 no
C18 C19 H19b 109.5 no
C18 C19 H19c 109.5 no
H19a C19 H19b 109.5 no
H19a C19 H19c 109.5 no
H19b C19 H19c 109.5 no
C18 C20 C21 122.1(6) yes
C18 C20 H20a 106.2 no
C18 C20 H20b 106.2 no
C21 C20 H20a 106.2 no
C21 C20 H20b 106.3 no
H20a C20 H20b 109.5 no
C20 C21 H21a 109.4 no
C20 C21 H21b 109.5 no
C20 C21 H21c 109.4 no
H21a C21 H21b 109.5 no
H21a C21 H21c 109.4 no
H21b C21 H21c 109.5 no

loop_
_geom_bond_atom_site_label_1
_geom_bond_atom_site_label_2
_geom_bond_distance
_geom_bond_publ_flag
O1 C11 1.229(4) yes
N1 C11 1.349(4) yes
N1 C12 1.473(4) yes
N1 C15 1.478(4) yes
C1 C2 1.364(4) yes
C1 C10 1.423(4) yes
C1 C11 1.510(4) yes
C2 C3 1.413(4) yes
C2 C18 1.505(5) yes
C3 C4 1.351(5) yes
C3 H3 0.95 no
C4 C5 1.405(5) yes
C4 H4 0.95 no
C5 C6 1.415(5) yes
C5 C10 1.411(4) yes
C6 C7 1.345(6) yes
C6 H6 0.95 no
C7 C8 1.391(6) yes
C7 H7 0.95 no
C8 C9 1.374(5) yes
C8 H8 0.95 no
C9 C10 1.408(5) yes
C9 H9 0.95 no
C12 C13 1.514(5) yes
C12 C14 1.513(5) yes
C12 H12 0.95 no
C13 H13a 0.95 no
C13 H13b 0.95 no
C13 H13c 0.95 no
C14 H14a 0.95 no
C14 H14b 0.95 no
C14 H14c 0.95 no
C15 C16 1.523(5) yes
C15 C17 1.515(5) yes
C15 H15 0.95 no
C16 H16a 0.95 no
C16 H16b 0.95 no
C16 H16c 0.95 no
C17 H17a 0.95 no
C17 H17b 0.95 no
C17 H17c 0.95 no
C18 C19 1.530(6) yes
C18 C20 1.542(6) yes
C18 H18 0.95 no
C19 H19a 0.95 no
C19 H19b 0.95 no
C19 H19c 0.95 no
C20 C21 1.242(7) yes
C20 H20a 0.95 no
C20 H20b 0.95 no
C21 H21a 0.95 no
C21 H21b 0.95 no
C21 H21c 0.95 no

loop_
_geom_torsion_atom_site_label_1
_geom_torsion_atom_site_label_2
_geom_torsion_atom_site_label_3
_geom_torsion_atom_site_label_4
_geom_torsion
_geom_torsion_publ_flag
O1 C11 N1 C12 -179.8(3) no
O1 C11 N1 C15 -0.4(5) no
O1 C11 C1 C2 -88.7(4) no
O1 C11 C1 C10 87.2(4) no
N1 C11 C1 C2 92.1(4) no
N1 C11 C1 C10 -92.0(4) no
C1 C2 C3 C4 2.9(5) no
C1 C2 C18 C19 -127.0(4) no
C1 C2 C18 C20 106.2(4) no
C1 C10 C5 C4 2.9(5) no
C1 C10 C5 C6 -177.5(3) no
C1 C10 C9 C8 177.3(3) no
C1 C11 N1 C12 -0.6(5) no
C1 C11 N1 C15 178.8(3) no
C2 C1 C10 C5 -1.0(5) no
C2 C1 C10 C9 -179.9(3) no
C2 C3 C4 C5 -0.9(6) no
C2 C18 C20 C21 -150.1(9) no
C3 C2 C1 C10 -1.8(5) no
C3 C2 C1 C11 173.9(3) no
C3 C2 C18 C19 53.4(5) no
C3 C2 C18 C20 -73.3(5) no
C3 C4 C5 C6 178.5(4) no
C3 C4 C5 C10 -2.0(5) no
C4 C3 C2 C18 -177.6(4) no
C4 C5 C6 C7 179.6(4) no
C4 C5 C10 C9 -178.1(3) no
C5 C6 C7 C8 -1.4(7) no
C5 C10 C1 C11 -176.8(3) no
C5 C10 C9 C8 -1.7(5) no
C6 C5 C10 C9 1.5(5) no
C6 C7 C8 C9 1.2(7) no
C7 C6 C5 C10 0.1(6) no
C7 C8 C9 C10 0.4(6) no
C9 C10 C1 C11 4.2(5) no
C10 C1 C2 C18 178.6(3) no
C11 N1 C12 C13 -122.4(3) no
C11 N1 C12 C14 111.8(4) no
C11 N1 C15 C16 66.3(4) no
C11 N1 C15 C17 -61.4(4) no
C11 C1 C2 C18 -5.6(5) no
C12 N1 C15 C16 -114.3(4) no
C12 N1 C15 C17 118.0(3) no
C13 C12 N1 C15 58.2(4) no
C14 C12 N1 C15 -67.6(4) no
C19 C18 C20 C21 85(1) no
